data_7215863
loop_
_publ_author_name
'Bray, David J.'
'Clegg, Jack. K.'
'Jolliffe, Katrina A.'
'Lindoy, Leonard F.'

_publ_section_title
;
 Cobalt(ii), iron(ii), zinc(ii) and palladium(ii) complexes of di-topic
 4&#x2032;-{4-[bis(2-pyridyl)aminomethyl]phenyl}-2,2&#x2032;:6&#x2032;,2&#x2032;&#x2032;-terpyridine.
 Synthetic and X-ray structural studies
;
_journal_issue 28
_journal_name_full CrystEngComm
_journal_page_first 6476
_journal_paper_doi 10.1039/c4ce00414k
_journal_volume 16
_journal_year 2014
_chemical_formula_moiety 'C36 H30 N6 O4 Zn'
_chemical_formula_sum 'C36 H30 N6 O4 Zn'
_chemical_formula_weight 676.03
_chemical_name_systematic
; 
 ? 
;
_space_group_IT_number 2
_symmetry_cell_setting triclinic
_symmetry_Int_Tables_number 2
_symmetry_space_group_name_Hall '-P 1'
_symmetry_space_group_name_H-M 'P -1'
_atom_sites_solution_hydrogens geom
_atom_sites_solution_primary direct
_atom_sites_solution_secondary difmap
_audit_creation_method SHELXL-97
_cell_angle_alpha 70.210(2)
_cell_angle_beta 79.959(3)
_cell_angle_gamma 64.388(3)
_cell_formula_units_Z 4
_cell_length_a 13.7825(9)
_cell_length_b 14.8655(10)
_cell_length_c 18.2258(11)
_cell_measurement_reflns_used 9039
_cell_measurement_temperature 150(2)
_cell_measurement_theta_max 26.30
_cell_measurement_theta_min 2.70
_cell_volume 3166.7(4)
_computing_cell_refinement 'SAINT (Bruker-Nonius, 2003)'
_computing_data_collection 'APEX (Bruker-Nonius, 2003)'
_computing_data_reduction 'SAINT (Bruker-Nonius, 2003), XPREP (Bruker-Nonius, 2003)'
_computing_molecular_graphics
;ORTEP-3 (Farrugia, 1997)
WINGX-32 (Farrugia, 1999) 
;
_computing_publication_material 'enCIFer 1.1 (CCDC, 2005)'
_computing_structure_refinement 'SHELXL-97 (Sheldrick, 1997)'
_computing_structure_solution 'SIR97 (Altomare, et. al. 1997)'
_diffrn_ambient_temperature 150(2)
_diffrn_measured_fraction_theta_full 0.990
_diffrn_measured_fraction_theta_max 0.990
_diffrn_measurement_device_type APEXII-FR591
_diffrn_measurement_method \w+\f
_diffrn_radiation_monochromator graphite
_diffrn_radiation_source 'rotating anode'
_diffrn_radiation_type MoK\a
_diffrn_radiation_wavelength 0.71073
_diffrn_reflns_av_R_equivalents 0.0495
_diffrn_reflns_av_sigmaI/netI 0.0470
_diffrn_reflns_limit_h_max 19
_diffrn_reflns_limit_h_min -19
_diffrn_reflns_limit_k_max 20
_diffrn_reflns_limit_k_min -20
_diffrn_reflns_limit_l_max 25
_diffrn_reflns_limit_l_min -19
_diffrn_reflns_number 84652
_diffrn_reflns_theta_full 30.07
_diffrn_reflns_theta_max 30.07
_diffrn_reflns_theta_min 2.84
_diffrn_standards_decay_% 0
_diffrn_standards_interval_count 0
_diffrn_standards_interval_time 0
_diffrn_standards_number 0
_exptl_absorpt_coefficient_mu 0.826
_exptl_absorpt_correction_T_max 0.940
_exptl_absorpt_correction_T_min 0.846
_exptl_absorpt_correction_type multi-scan
_exptl_absorpt_process_details 'SADABS (Sheldrick, 2001)'
_exptl_crystal_colour colourless
_exptl_crystal_density_diffrn 1.418
_exptl_crystal_density_method 'not measured'
_exptl_crystal_description plate
_exptl_crystal_F_000 1400
_exptl_crystal_size_max 0.300
_exptl_crystal_size_mid 0.250
_exptl_crystal_size_min 0.075
_refine_diff_density_max 0.731
_refine_diff_density_min -0.377
_refine_diff_density_rms 0.069
_refine_ls_extinction_method none
_refine_ls_goodness_of_fit_ref 1.030
_refine_ls_hydrogen_treatment constr
_refine_ls_matrix_type full
_refine_ls_number_parameters 851
_refine_ls_number_reflns 18409
_refine_ls_number_restraints 0
_refine_ls_restrained_S_all 1.030
_refine_ls_R_factor_all 0.0725
_refine_ls_R_factor_gt 0.0437
_refine_ls_shift/su_max 0.001
_refine_ls_shift/su_mean 0.000
_refine_ls_structure_factor_coef Fsqd
_refine_ls_weighting_details 'calc w=1/[\s^2^(Fo^2^)+(0.0523P)^2^+1.5804P] where P=(Fo^2^+2Fc^2^)/3'
_refine_ls_weighting_scheme calc
_refine_ls_wR_factor_gt 0.1052
_refine_ls_wR_factor_ref 0.1179
_reflns_number_gt 13160
_reflns_number_total 18409
_reflns_threshold_expression >2sigma(I)
_cod_data_source_file c4ce00414k1.cif
_cod_data_source_block lfld03
_cod_depositor_comments
;Adding full bibliography for 7215861--7215865.cif.

The following automatic conversions were performed:
data name '_symmetry_intl_tables_no' replaced with
'_symmetry_Int_Tables_number' as specified in the replacement file
'/home/antanas/src/cod-tools/trunk/data/replacement-values/replacement_tags.lst'.

Automatic conversion script
Id: cif_correct_tags 4998 2017-03-02 13:24:31Z antanas 
;
_cod_original_sg_symbol_H-M P-1
_cod_database_code 7215863

loop_
_symmetry_equiv_pos_as_xyz
'x, y, z'
'-x, -y, -z'

loop_
_atom_site_label
_atom_site_type_symbol
_atom_site_fract_x
_atom_site_fract_y
_atom_site_fract_z
_atom_site_U_iso_or_equiv
_atom_site_adp_type
_atom_site_occupancy
_atom_site_symmetry_multiplicity
_atom_site_calc_flag
_atom_site_refinement_flags
Zn1 Zn 0.305479(18) 0.332530(19) 0.043218(13) 0.02575(7) Uani 1 1 d .
Zn2 Zn 0.174454(18) 0.166078(17) 0.501634(13) 0.02325(6) Uani 1 1 d .
O1 O 0.43264(12) 0.35231(14) 0.05712(11) 0.0429(4) Uani 1 1 d .
O2 O 0.34923(14) 0.43295(14) 0.14617(10) 0.0422(4) Uani 1 1 d .
O3 O 0.37061(13) 0.26671(14) -0.04105(9) 0.0423(4) Uani 1 1 d .
O4 O 0.20619(14) 0.28898(15) -0.05220(12) 0.0514(5) Uani 1 1 d .
O5 O 0.25672(12) 0.13560(11) 0.59168(8) 0.0306(3) Uani 1 1 d .
O6 O 0.19059(12) 0.30714(11) 0.57451(9) 0.0321(3) Uani 1 1 d .
O7 O 0.16983(12) 0.03165(11) 0.51022(8) 0.0296(3) Uani 1 1 d .
O8 O 0.08328(13) 0.11951(11) 0.39913(9) 0.0325(3) Uani 1 1 d .
N1 N 0.20195(13) 0.49279(14) -0.01383(10) 0.0264(4) Uani 1 1 d .
N2 N 0.16609(12) 0.36175(12) 0.11357(9) 0.0205(3) Uani 1 1 d .
N3 N 0.33109(13) 0.18172(14) 0.13568(10) 0.0271(4) Uani 1 1 d .
N4 N -0.49028(14) 0.59049(13) 0.38874(10) 0.0257(3) Uani 1 1 d .
N5 N -0.58598(17) 0.73330(15) 0.28639(11) 0.0356(4) Uani 1 1 d .
N6 N -0.40613(14) 0.62101(14) 0.47188(10) 0.0283(4) Uani 1 1 d .
N7 N 0.31696(14) 0.14499(13) 0.41865(10) 0.0261(4) Uani 1 1 d .
N8 N 0.13476(13) 0.30719(12) 0.41512(9) 0.0217(3) Uani 1 1 d .
N9 N 0.01156(13) 0.25868(12) 0.53494(9) 0.0241(3) Uani 1 1 d .
N10 N -0.09873(15) 1.00045(14) 0.10406(11) 0.0353(4) Uani 1 1 d .
N11 N -0.27025(18) 1.12381(18) 0.05627(13) 0.0503(6) Uani 1 1 d .
N12 N -0.0164(2) 1.03752(19) 0.18469(15) 0.0584(7) Uani 1 1 d .
C1 C 0.22752(18) 0.55610(19) -0.07890(12) 0.0336(5) Uani 1 1 d .
H1 H 0.2936 0.5280 -0.1061 0.040 Uiso 1 1 calc R
C2 C 0.16153(19) 0.66066(19) -0.10795(13) 0.0374(5) Uani 1 1 d .
H2 H 0.1825 0.7039 -0.1536 0.045 Uiso 1 1 calc R
C3 C 0.0654(2) 0.70062(18) -0.06969(13) 0.0364(5) Uani 1 1 d .
H3 H 0.0188 0.7722 -0.0887 0.044 Uiso 1 1 calc R
C4 C 0.03598(18) 0.63620(17) -0.00287(12) 0.0303(4) Uani 1 1 d .
H4 H -0.0309 0.6625 0.0239 0.036 Uiso 1 1 calc R
C5 C 0.10719(16) 0.53261(16) 0.02340(11) 0.0241(4) Uani 1 1 d .
C6 C 0.08528(15) 0.45672(15) 0.09545(11) 0.0206(4) Uani 1 1 d .
C7 C -0.00934(15) 0.48034(15) 0.14055(11) 0.0223(4) Uani 1 1 d .
H7 H -0.0660 0.5479 0.1259 0.027 Uiso 1 1 calc R
C8 C -0.02066(15) 0.40400(14) 0.20778(11) 0.0204(4) Uani 1 1 d .
C9 C 0.06531(15) 0.30553(15) 0.22599(11) 0.0211(4) Uani 1 1 d .
H9 H 0.0611 0.2519 0.2715 0.025 Uiso 1 1 calc R
C10 C 0.15653(15) 0.28673(15) 0.17723(10) 0.0205(4) Uani 1 1 d .
C11 C 0.25061(15) 0.18431(15) 0.18992(11) 0.0226(4) Uani 1 1 d .
C12 C 0.25583(17) 0.09747(16) 0.25257(12) 0.0278(4) Uani 1 1 d .
H12 H 0.1986 0.1016 0.2906 0.033 Uiso 1 1 calc R
C13 C 0.34583(18) 0.00469(17) 0.25877(13) 0.0342(5) Uani 1 1 d .
H13 H 0.3511 -0.0560 0.3009 0.041 Uiso 1 1 calc R
C14 C 0.42825(18) 0.00164(18) 0.20252(14) 0.0371(5) Uani 1 1 d .
H14 H 0.4908 -0.0610 0.2055 0.044 Uiso 1 1 calc R
C15 C 0.41761(17) 0.09128(18) 0.14223(13) 0.0354(5) Uani 1 1 d .
H15 H 0.4740 0.0889 0.1037 0.042 Uiso 1 1 calc R
C16 C -0.12004(15) 0.42532(15) 0.25803(11) 0.0213(4) Uani 1 1 d .
C17 C -0.19345(18) 0.52667(17) 0.25341(14) 0.0363(5) Uani 1 1 d .
H17 H -0.1798 0.5837 0.2175 0.044 Uiso 1 1 calc R
C18 C -0.28643(19) 0.54615(17) 0.30037(14) 0.0381(5) Uani 1 1 d .
H18 H -0.3351 0.6163 0.2962 0.046 Uiso 1 1 calc R
C19 C -0.30962(16) 0.46576(15) 0.35300(11) 0.0245(4) Uani 1 1 d .
C20 C -0.2361(2) 0.36557(18) 0.35805(16) 0.0487(7) Uani 1 1 d .
H20 H -0.2498 0.3087 0.3942 0.058 Uiso 1 1 calc R
C21 C -0.1427(2) 0.34526(18) 0.31185(16) 0.0476(7) Uani 1 1 d .
H21 H -0.0934 0.2750 0.3173 0.057 Uiso 1 1 calc R
C22 C -0.40818(17) 0.48308(15) 0.40737(12) 0.0281(4) Uani 1 1 d .
H22A H -0.4415 0.4363 0.4065 0.034 Uiso 1 1 calc R
H22B H -0.3848 0.4625 0.4611 0.034 Uiso 1 1 calc R
C23 C -0.55011(17) 0.63072(17) 0.32102(11) 0.0278(4) Uani 1 1 d .
C24 C -0.5687(2) 0.5642(2) 0.29165(14) 0.0397(5) Uani 1 1 d .
H24 H -0.5418 0.4912 0.3170 0.048 Uiso 1 1 calc R
C25 C -0.6272(2) 0.6071(2) 0.22496(16) 0.0511(7) Uani 1 1 d .
H25 H -0.6403 0.5635 0.2036 0.061 Uiso 1 1 calc R
C26 C -0.6664(3) 0.7133(2) 0.18958(15) 0.0536(7) Uani 1 1 d .
H26 H -0.7079 0.7447 0.1442 0.064 Uiso 1 1 calc R
C27 C -0.6435(2) 0.7723(2) 0.22215(14) 0.0477(7) Uani 1 1 d .
H27 H -0.6700 0.8456 0.1977 0.057 Uiso 1 1 calc R
C28 C -0.49492(15) 0.65304(15) 0.43345(11) 0.0227(4) Uani 1 1 d .
C29 C -0.58966(16) 0.73866(15) 0.44168(11) 0.0258(4) Uani 1 1 d .
H29 H -0.6519 0.7596 0.4139 0.031 Uiso 1 1 calc R
C30 C -0.59033(18) 0.79138(16) 0.49084(13) 0.0319(5) Uani 1 1 d .
H30 H -0.6535 0.8493 0.4978 0.038 Uiso 1 1 calc R
C31 C -0.49787(19) 0.75951(18) 0.53047(13) 0.0354(5) Uani 1 1 d .
H31 H -0.4962 0.7954 0.5642 0.042 Uiso 1 1 calc R
C32 C -0.40922(18) 0.67463(18) 0.51930(13) 0.0328(5) Uani 1 1 d .
H32 H -0.3463 0.6524 0.5467 0.039 Uiso 1 1 calc R
C33 C 0.40829(18) 0.05862(16) 0.42470(13) 0.0317(5) Uani 1 1 d .
H33 H 0.4146 -0.0014 0.4678 0.038 Uiso 1 1 calc R
C34 C 0.49359(18) 0.05287(18) 0.37115(14) 0.0365(5) Uani 1 1 d .
H34 H 0.5582 -0.0087 0.3783 0.044 Uiso 1 1 calc R
C35 C 0.48246(18) 0.13889(18) 0.30697(14) 0.0353(5) Uani 1 1 d .
H35 H 0.5386 0.1364 0.2681 0.042 Uiso 1 1 calc R
C36 C 0.38837(17) 0.22934(17) 0.29962(12) 0.0304(4) Uani 1 1 d .
H36 H 0.3796 0.2895 0.2561 0.036 Uiso 1 1 calc R
C37 C 0.30762(16) 0.22982(15) 0.35720(11) 0.0230(4) Uani 1 1 d .
C38 C 0.20519(15) 0.32285(14) 0.35684(11) 0.0207(4) Uani 1 1 d .
C39 C 0.18354(16) 0.41962(15) 0.30206(11) 0.0231(4) Uani 1 1 d .
H39 H 0.2348 0.4292 0.2614 0.028 Uiso 1 1 calc R
C40 C 0.08560(15) 0.50324(14) 0.30697(11) 0.0215(4) Uani 1 1 d .
C41 C 0.01329(15) 0.48478(14) 0.36871(11) 0.0226(4) Uani 1 1 d .
H41 H -0.0538 0.5397 0.3742 0.027 Uiso 1 1 calc R
C42 C 0.04047(15) 0.38586(14) 0.42151(11) 0.0218(4) Uani 1 1 d .
C43 C -0.03022(16) 0.35849(15) 0.48899(11) 0.0233(4) Uani 1 1 d .
C44 C -0.13164(17) 0.42922(17) 0.50458(13) 0.0322(5) Uani 1 1 d .
H44 H -0.1599 0.4990 0.4714 0.039 Uiso 1 1 calc R
C45 C -0.19065(19) 0.39604(18) 0.56940(14) 0.0379(5) Uani 1 1 d .
H45 H -0.2604 0.4428 0.5808 0.046 Uiso 1 1 calc R
C46 C -0.14729(19) 0.29420(18) 0.61747(14) 0.0360(5) Uani 1 1 d .
H46 H -0.1860 0.2702 0.6626 0.043 Uiso 1 1 calc R
C47 C -0.04574(18) 0.22834(16) 0.59784(12) 0.0299(4) Uani 1 1 d .
H47 H -0.0156 0.1584 0.6306 0.036 Uiso 1 1 calc R
C48 C 0.06011(16) 0.60781(15) 0.24972(11) 0.0231(4) Uani 1 1 d .
C49 C 0.11969(18) 0.62290(17) 0.18008(12) 0.0306(4) Uani 1 1 d .
H49 H 0.1760 0.5645 0.1673 0.037 Uiso 1 1 calc R
C50 C 0.09744(19) 0.72254(17) 0.12921(12) 0.0325(5) Uani 1 1 d .
H50 H 0.1390 0.7313 0.0820 0.039 Uiso 1 1 calc R
C51 C 0.01629(17) 0.80907(16) 0.14580(12) 0.0310(5) Uani 1 1 d .
C52 C -0.0458(2) 0.79411(18) 0.21337(16) 0.0469(7) Uani 1 1 d .
H52 H -0.1043 0.8525 0.2246 0.056 Uiso 1 1 calc R
C53 C -0.02374(19) 0.69493(17) 0.26490(14) 0.0416(6) Uani 1 1 d .
H53 H -0.0667 0.6865 0.3114 0.050 Uiso 1 1 calc R
C54 C 0.00016(19) 0.91729(18) 0.09147(15) 0.0417(6) Uani 1 1 d .
H54A H 0.0609 0.9329 0.0971 0.050 Uiso 1 1 calc R
H54B H 0.0031 0.9163 0.0371 0.050 Uiso 1 1 calc R
C55 C -0.18957(18) 1.02779(17) 0.06290(12) 0.0327(5) Uani 1 1 d .
C56 C -0.1920(2) 0.9598(2) 0.02898(14) 0.0412(6) Uani 1 1 d .
H56 H -0.1347 0.8928 0.0354 0.049 Uiso 1 1 calc R
C57 C -0.2788(3) 0.9902(3) -0.01461(16) 0.0602(8) Uani 1 1 d .
H57 H -0.2806 0.9447 -0.0400 0.072 Uiso 1 1 calc R
C58 C -0.3621(2) 1.0849(3) -0.02165(16) 0.0589(8) Uani 1 1 d .
H58 H -0.4232 1.1054 -0.0505 0.071 Uiso 1 1 calc R
C59 C -0.3561(2) 1.1502(2) 0.01371(15) 0.0539(8) Uani 1 1 d .
H59 H -0.4140 1.2167 0.0084 0.065 Uiso 1 1 calc R
C60 C -0.1068(2) 1.03830(18) 0.16913(14) 0.0399(6) Uani 1 1 d .
C61 C -0.1999(3) 1.0636(2) 0.21557(16) 0.0526(7) Uani 1 1 d .
H61 H -0.2640 1.0650 0.2017 0.063 Uiso 1 1 calc R
C62 C -0.1976(3) 1.0869(3) 0.28261(19) 0.0686(9) Uani 1 1 d .
H62 H -0.2594 1.1025 0.3164 0.082 Uiso 1 1 calc R
C63 C -0.1046(3) 1.0871(2) 0.29917(19) 0.0652(9) Uani 1 1 d .
H63 H -0.1010 1.1034 0.3444 0.078 Uiso 1 1 calc R
C64 C -0.0193(3) 1.0639(2) 0.25085(19) 0.0646(9) Uani 1 1 d .
H64 H 0.0441 1.0657 0.2628 0.078 Uiso 1 1 calc R
C65 C 0.42794(18) 0.39918(18) 0.10511(14) 0.0344(5) Uani 1 1 d .
C66 C 0.5306(3) 0.4112(3) 0.1098(2) 0.0708(10) Uani 1 1 d .
H66A H 0.5224 0.4828 0.0810 0.106 Uiso 1 1 calc R
H66B H 0.5911 0.3622 0.0868 0.106 Uiso 1 1 calc R
H66C H 0.5444 0.3962 0.1645 0.106 Uiso 1 1 calc R
C67 C 0.30207(18) 0.25588(17) -0.07112(12) 0.0305(4) Uani 1 1 d .
C68 C 0.3422(3) 0.2017(2) -0.13309(15) 0.0503(7) Uani 1 1 d .
H68A H 0.2808 0.2070 -0.1571 0.075 Uiso 1 1 calc R
H68B H 0.3878 0.1279 -0.1097 0.075 Uiso 1 1 calc R
H68C H 0.3842 0.2346 -0.1730 0.075 Uiso 1 1 calc R
C69 C 0.24814(16) 0.21611(16) 0.60834(11) 0.0260(4) Uani 1 1 d .
C70 C 0.3154(2) 0.19282(19) 0.67516(14) 0.0400(6) Uani 1 1 d .
H70A H 0.3878 0.1877 0.6553 0.060 Uiso 1 1 calc R
H70B H 0.3202 0.1266 0.7138 0.060 Uiso 1 1 calc R
H70C H 0.2817 0.2491 0.6997 0.060 Uiso 1 1 calc R
C71 C 0.12383(16) 0.03838(15) 0.45220(12) 0.0251(4) Uani 1 1 d .
C72 C 0.12098(19) -0.06174(17) 0.45024(14) 0.0350(5) Uani 1 1 d .
H72A H 0.0485 -0.0477 0.4377 0.053 Uiso 1 1 calc R
H72B H 0.1397 -0.1142 0.5014 0.053 Uiso 1 1 calc R
H72C H 0.1728 -0.0880 0.4104 0.053 Uiso 1 1 calc R

loop_
_atom_site_aniso_label
_atom_site_aniso_U_11
_atom_site_aniso_U_22
_atom_site_aniso_U_33
_atom_site_aniso_U_23
_atom_site_aniso_U_13
_atom_site_aniso_U_12
Zn1 0.02101(12) 0.03301(14) 0.02332(12) -0.01149(10) 0.00463(9) -0.01058(10)
Zn2 0.02611(12) 0.01595(11) 0.02436(11) -0.00184(8) -0.00568(9) -0.00679(9)
O1 0.0232(8) 0.0545(11) 0.0592(11) -0.0301(9) 0.0090(7) -0.0168(8)
O2 0.0408(10) 0.0522(11) 0.0405(9) -0.0198(8) 0.0104(8) -0.0246(8)
O3 0.0345(9) 0.0598(11) 0.0341(8) -0.0228(8) 0.0034(7) -0.0154(8)
O4 0.0348(10) 0.0541(12) 0.0616(12) -0.0284(10) 0.0046(8) -0.0085(8)
O5 0.0324(8) 0.0237(7) 0.0319(8) -0.0085(6) -0.0094(6) -0.0047(6)
O6 0.0313(8) 0.0244(7) 0.0372(8) -0.0068(6) -0.0039(6) -0.0088(6)
O7 0.0368(8) 0.0214(7) 0.0307(7) -0.0042(6) -0.0066(6) -0.0126(6)
O8 0.0379(9) 0.0272(8) 0.0277(7) -0.0032(6) -0.0021(6) -0.0122(7)
N1 0.0236(8) 0.0361(10) 0.0235(8) -0.0080(7) 0.0022(6) -0.0174(7)
N2 0.0194(8) 0.0228(8) 0.0197(7) -0.0066(6) 0.0001(6) -0.0088(6)
N3 0.0212(8) 0.0322(9) 0.0240(8) -0.0111(7) 0.0016(6) -0.0060(7)
N4 0.0262(9) 0.0243(8) 0.0244(8) -0.0098(7) 0.0048(7) -0.0083(7)
N5 0.0474(12) 0.0358(10) 0.0266(9) -0.0034(8) -0.0042(8) -0.0227(9)
N6 0.0232(9) 0.0303(9) 0.0299(9) -0.0081(7) 0.0005(7) -0.0106(7)
N7 0.0271(9) 0.0196(8) 0.0305(9) -0.0079(7) -0.0061(7) -0.0061(7)
N8 0.0230(8) 0.0177(8) 0.0225(8) -0.0051(6) -0.0030(6) -0.0062(6)
N9 0.0267(9) 0.0192(8) 0.0254(8) -0.0019(6) -0.0041(7) -0.0105(7)
N10 0.0332(10) 0.0260(9) 0.0369(10) 0.0026(8) -0.0065(8) -0.0101(8)
N11 0.0459(13) 0.0431(12) 0.0405(12) -0.0049(10) -0.0036(10) -0.0034(10)
N12 0.0678(17) 0.0524(14) 0.0550(14) 0.0099(11) -0.0200(12) -0.0369(13)
C1 0.0312(11) 0.0481(14) 0.0253(10) -0.0061(9) 0.0033(8) -0.0244(10)
C2 0.0402(13) 0.0447(14) 0.0284(11) 0.0015(10) -0.0007(9) -0.0276(11)
C3 0.0415(13) 0.0313(12) 0.0333(11) 0.0017(9) -0.0079(10) -0.0179(10)
C4 0.0289(11) 0.0312(11) 0.0286(10) -0.0046(9) 0.0001(8) -0.0137(9)
C5 0.0260(10) 0.0294(10) 0.0204(9) -0.0057(8) -0.0013(7) -0.0155(8)
C6 0.0212(9) 0.0232(9) 0.0203(8) -0.0068(7) -0.0011(7) -0.0111(7)
C7 0.0212(9) 0.0209(9) 0.0236(9) -0.0065(7) -0.0013(7) -0.0073(7)
C8 0.0192(9) 0.0219(9) 0.0217(9) -0.0080(7) 0.0005(7) -0.0090(7)
C9 0.0212(9) 0.0209(9) 0.0203(8) -0.0055(7) 0.0000(7) -0.0082(7)
C10 0.0191(9) 0.0229(9) 0.0200(8) -0.0079(7) -0.0019(7) -0.0074(7)
C11 0.0196(9) 0.0267(10) 0.0216(9) -0.0104(7) -0.0014(7) -0.0068(8)
C12 0.0242(10) 0.0270(10) 0.0278(10) -0.0083(8) 0.0002(8) -0.0066(8)
C13 0.0318(12) 0.0273(11) 0.0339(11) -0.0065(9) -0.0034(9) -0.0043(9)
C14 0.0275(11) 0.0317(12) 0.0385(12) -0.0139(10) -0.0022(9) 0.0032(9)
C15 0.0220(10) 0.0417(13) 0.0331(11) -0.0161(10) 0.0038(8) -0.0024(9)
C16 0.0197(9) 0.0221(9) 0.0211(8) -0.0073(7) 0.0023(7) -0.0078(7)
C17 0.0325(12) 0.0219(10) 0.0394(12) -0.0015(9) 0.0130(9) -0.0084(9)
C18 0.0336(12) 0.0201(10) 0.0452(13) -0.0055(9) 0.0132(10) -0.0054(9)
C19 0.0243(10) 0.0227(9) 0.0253(9) -0.0086(8) 0.0051(7) -0.0094(8)
C20 0.0402(14) 0.0230(11) 0.0585(16) -0.0005(11) 0.0265(12) -0.0101(10)
C21 0.0385(13) 0.0191(11) 0.0613(16) -0.0038(10) 0.0237(12) -0.0056(10)
C22 0.0307(11) 0.0207(9) 0.0284(10) -0.0074(8) 0.0080(8) -0.0096(8)
C23 0.0285(10) 0.0347(11) 0.0229(9) -0.0104(8) 0.0063(8) -0.0163(9)
C24 0.0469(14) 0.0400(13) 0.0400(13) -0.0177(11) 0.0031(11) -0.0217(11)
C25 0.0635(18) 0.0628(18) 0.0466(15) -0.0256(14) -0.0030(13) -0.0356(15)
C26 0.072(2) 0.070(2) 0.0319(13) -0.0068(13) -0.0115(13) -0.0423(17)
C27 0.0678(18) 0.0514(16) 0.0294(12) 0.0007(11) -0.0110(12) -0.0351(14)
C28 0.0230(9) 0.0224(9) 0.0212(9) -0.0052(7) 0.0048(7) -0.0109(8)
C29 0.0247(10) 0.0231(10) 0.0255(9) -0.0050(8) -0.0021(8) -0.0071(8)
C30 0.0346(12) 0.0236(10) 0.0348(11) -0.0090(9) -0.0019(9) -0.0087(9)
C31 0.0447(13) 0.0321(12) 0.0348(11) -0.0129(9) -0.0045(10) -0.0170(10)
C32 0.0309(11) 0.0349(12) 0.0349(11) -0.0092(9) -0.0065(9) -0.0143(9)
C33 0.0322(11) 0.0193(10) 0.0396(12) -0.0088(9) -0.0097(9) -0.0036(8)
C34 0.0302(11) 0.0281(11) 0.0475(13) -0.0207(10) -0.0069(10) 0.0009(9)
C35 0.0283(11) 0.0363(12) 0.0394(12) -0.0202(10) 0.0023(9) -0.0059(9)
C36 0.0312(11) 0.0269(10) 0.0302(10) -0.0115(8) -0.0006(8) -0.0070(9)
C37 0.0244(9) 0.0200(9) 0.0251(9) -0.0085(7) -0.0043(7) -0.0069(7)
C38 0.0217(9) 0.0201(9) 0.0209(8) -0.0065(7) -0.0030(7) -0.0076(7)
C39 0.0246(10) 0.0237(10) 0.0219(9) -0.0058(7) -0.0016(7) -0.0109(8)
C40 0.0235(9) 0.0186(9) 0.0226(9) -0.0041(7) -0.0041(7) -0.0089(7)
C41 0.0216(9) 0.0180(9) 0.0246(9) -0.0039(7) -0.0037(7) -0.0054(7)
C42 0.0220(9) 0.0184(9) 0.0227(9) -0.0039(7) -0.0027(7) -0.0071(7)
C43 0.0246(10) 0.0190(9) 0.0247(9) -0.0025(7) -0.0034(7) -0.0094(8)
C44 0.0299(11) 0.0232(10) 0.0333(11) -0.0013(8) 0.0017(9) -0.0078(9)
C45 0.0282(11) 0.0331(12) 0.0401(12) -0.0073(10) 0.0072(9) -0.0069(9)
C46 0.0342(12) 0.0346(12) 0.0347(11) -0.0045(9) 0.0069(9) -0.0170(10)
C47 0.0341(11) 0.0241(10) 0.0299(10) -0.0002(8) -0.0015(9) -0.0157(9)
C48 0.0251(10) 0.0197(9) 0.0216(9) -0.0006(7) -0.0045(7) -0.0092(8)
C49 0.0359(12) 0.0263(10) 0.0254(10) -0.0066(8) 0.0021(8) -0.0107(9)
C50 0.0388(12) 0.0332(11) 0.0221(10) -0.0006(8) 0.0018(9) -0.0181(10)
C51 0.0252(10) 0.0261(10) 0.0304(10) 0.0070(8) -0.0052(8) -0.0101(8)
C52 0.0339(13) 0.0217(11) 0.0539(15) 0.0071(10) 0.0103(11) -0.0012(9)
C53 0.0353(13) 0.0255(11) 0.0413(13) 0.0045(10) 0.0111(10) -0.0073(10)
C54 0.0314(12) 0.0303(12) 0.0431(13) 0.0097(10) 0.0010(10) -0.0104(10)
C55 0.0300(11) 0.0312(11) 0.0269(10) 0.0003(9) -0.0001(8) -0.0103(9)
C56 0.0511(15) 0.0352(13) 0.0347(12) -0.0059(10) -0.0029(11) -0.0178(11)
C57 0.084(2) 0.071(2) 0.0394(15) -0.0098(14) -0.0044(15) -0.0472(19)
C58 0.0457(16) 0.087(2) 0.0362(14) -0.0021(15) -0.0022(12) -0.0319(17)
C59 0.0338(14) 0.0603(18) 0.0369(13) -0.0022(13) 0.0035(11) -0.0022(12)
C60 0.0481(14) 0.0269(11) 0.0382(12) 0.0109(9) -0.0144(11) -0.0200(10)
C61 0.0575(18) 0.0562(17) 0.0449(15) -0.0164(13) -0.0048(13) -0.0215(14)
C62 0.089(3) 0.069(2) 0.0487(17) -0.0177(16) -0.0087(17) -0.0299(19)
C63 0.101(3) 0.0478(17) 0.0481(17) 0.0004(14) -0.0226(18) -0.0348(18)
C64 0.102(3) 0.0495(17) 0.0511(17) 0.0085(14) -0.0308(18) -0.0453(19)
C65 0.0298(11) 0.0376(12) 0.0381(12) -0.0101(10) 0.0007(9) -0.0171(10)
C66 0.0495(18) 0.111(3) 0.087(2) -0.053(2) 0.0119(16) -0.051(2)
C67 0.0319(11) 0.0304(11) 0.0230(9) -0.0054(8) -0.0029(8) -0.0082(9)
C68 0.0740(19) 0.0407(14) 0.0322(12) -0.0197(11) 0.0030(12) -0.0147(13)
C69 0.0255(10) 0.0294(11) 0.0223(9) -0.0100(8) 0.0019(8) -0.0097(8)
C70 0.0456(14) 0.0400(13) 0.0341(12) -0.0158(10) -0.0123(10) -0.0095(11)
C71 0.0225(10) 0.0237(10) 0.0285(10) -0.0091(8) 0.0045(8) -0.0096(8)
C72 0.0341(12) 0.0295(11) 0.0460(13) -0.0154(10) -0.0011(10) -0.0137(9)

loop_
_atom_type_symbol
_atom_type_description
_atom_type_scat_dispersion_real
_atom_type_scat_dispersion_imag
_atom_type_scat_source
C C 0.0033 0.0016 'International Tables Vol C Tables 4.2.6.8 and 6.1.1.4'
H H 0.0000 0.0000 'International Tables Vol C Tables 4.2.6.8 and 6.1.1.4'
N N 0.0061 0.0033 'International Tables Vol C Tables 4.2.6.8 and 6.1.1.4'
O O 0.0106 0.0060 'International Tables Vol C Tables 4.2.6.8 and 6.1.1.4'
Zn Zn 0.2839 1.4301 'International Tables Vol C Tables 4.2.6.8 and 6.1.1.4'

loop_
_geom_angle_atom_site_label_1
_geom_angle_atom_site_label_2
_geom_angle_atom_site_label_3
_geom_angle
O1 Zn1 O3 95.86(7)
O1 Zn1 N2 125.20(7)
O3 Zn1 N2 138.48(7)
O1 Zn1 N1 99.72(7)
O3 Zn1 N1 105.76(7)
N2 Zn1 N1 75.77(6)
O1 Zn1 N3 100.01(7)
O3 Zn1 N3 94.18(7)
N2 Zn1 N3 74.64(6)
N1 Zn1 N3 150.20(6)
O5 Zn2 O7 104.83(6)
O5 Zn2 N8 120.83(6)
O7 Zn2 N8 133.47(6)
O5 Zn2 N9 102.26(6)
O7 Zn2 N9 103.68(6)
N8 Zn2 N9 76.41(6)
O5 Zn2 N7 94.30(6)
O7 Zn2 N7 94.49(6)
N8 Zn2 N7 74.85(6)
N9 Zn2 N7 151.17(6)
C65 O1 Zn1 119.89(14)
C67 O3 Zn1 111.70(14)
C69 O5 Zn2 115.15(12)
C71 O7 Zn2 111.67(12)
C1 N1 C5 118.39(19)
C1 N1 Zn1 125.73(15)
C5 N1 Zn1 115.71(13)
C6 N2 C10 119.73(16)
C6 N2 Zn1 119.56(12)
C10 N2 Zn1 120.71(12)
C15 N3 C11 118.35(18)
C15 N3 Zn1 126.49(14)
C11 N3 Zn1 115.16(13)
C28 N4 C23 122.72(17)
C28 N4 C22 117.70(17)
C23 N4 C22 118.97(17)
C23 N5 C27 117.6(2)
C28 N6 C32 117.63(18)
C33 N7 C37 118.46(19)
C33 N7 Zn2 126.86(15)
C37 N7 Zn2 114.68(13)
C38 N8 C42 120.26(16)
C38 N8 Zn2 120.77(13)
C42 N8 Zn2 118.76(13)
C47 N9 C43 118.67(18)
C47 N9 Zn2 126.47(14)
C43 N9 Zn2 114.70(13)
C55 N10 C54 118.8(2)
C55 N10 C60 121.8(2)
C54 N10 C60 118.2(2)
C55 N11 C59 116.7(3)
C60 N12 C64 115.8(3)
N1 C1 C2 122.6(2)
N1 C1 H1 118.7
C2 C1 H1 118.7
C3 C2 C1 118.7(2)
C3 C2 H2 120.7
C1 C2 H2 120.7
C2 C3 C4 119.9(2)
C2 C3 H3 120.0
C4 C3 H3 120.0
C5 C4 C3 118.0(2)
C5 C4 H4 121.0
C3 C4 H4 121.0
N1 C5 C4 122.36(18)
N1 C5 C6 114.85(17)
C4 C5 C6 122.79(18)
N2 C6 C7 121.84(17)
N2 C6 C5 113.96(16)
C7 C6 C5 124.20(17)
C6 C7 C8 119.53(17)
C6 C7 H7 120.2
C8 C7 H7 120.2
C7 C8 C9 117.63(17)
C7 C8 C16 121.64(17)
C9 C8 C16 120.72(17)
C10 C9 C8 119.70(17)
C10 C9 H9 120.1
C8 C9 H9 120.1
N2 C10 C9 121.54(17)
N2 C10 C11 114.50(16)
C9 C10 C11 123.96(17)
N3 C11 C12 122.10(18)
N3 C11 C10 114.93(17)
C12 C11 C10 122.97(17)
C13 C12 C11 118.93(19)
C13 C12 H12 120.5
C11 C12 H12 120.5
C12 C13 C14 119.0(2)
C12 C13 H13 120.5
C14 C13 H13 120.5
C15 C14 C13 118.7(2)
C15 C14 H14 120.6
C13 C14 H14 120.6
N3 C15 C14 122.8(2)
N3 C15 H15 118.6
C14 C15 H15 118.6
C21 C16 C17 117.28(18)
C21 C16 C8 121.32(18)
C17 C16 C8 121.40(18)
C18 C17 C16 121.2(2)
C18 C17 H17 119.4
C16 C17 H17 119.4
C19 C18 C17 121.3(2)
C19 C18 H18 119.4
C17 C18 H18 119.4
C20 C19 C18 117.37(19)
C20 C19 C22 119.33(18)
C18 C19 C22 123.23(18)
C19 C20 C21 121.8(2)
C19 C20 H20 119.1
C21 C20 H20 119.1
C16 C21 C20 121.1(2)
C16 C21 H21 119.5
C20 C21 H21 119.5
N4 C22 C19 115.02(16)
N4 C22 H22A 108.5
C19 C22 H22A 108.5
N4 C22 H22B 108.5
C19 C22 H22B 108.5
H22A C22 H22B 107.5
N5 C23 C24 122.2(2)
N5 C23 N4 117.23(18)
C24 C23 N4 120.6(2)
C25 C24 C23 118.5(2)
C25 C24 H24 120.7
C23 C24 H24 120.7
C26 C25 C24 119.8(2)
C26 C25 H25 120.1
C24 C25 H25 120.1
C27 C26 C25 117.7(2)
C27 C26 H26 121.2
C25 C26 H26 121.2
N5 C27 C26 124.2(3)
N5 C27 H27 117.9
C26 C27 H27 117.9
N6 C28 C29 122.46(18)
N6 C28 N4 115.55(17)
C29 C28 N4 121.81(18)
C30 C29 C28 118.45(19)
C30 C29 H29 120.8
C28 C29 H29 120.8
C29 C30 C31 119.6(2)
C29 C30 H30 120.2
C31 C30 H30 120.2
C32 C31 C30 118.0(2)
C32 C31 H31 121.0
C30 C31 H31 121.0
N6 C32 C31 123.9(2)
N6 C32 H32 118.1
C31 C32 H32 118.1
N7 C33 C34 123.1(2)
N7 C33 H33 118.5
C34 C33 H33 118.5
C35 C34 C33 118.3(2)
C35 C34 H34 120.9
C33 C34 H34 120.9
C34 C35 C36 119.5(2)
C34 C35 H35 120.3
C36 C35 H35 120.3
C37 C36 C35 118.6(2)
C37 C36 H36 120.7
C35 C36 H36 120.7
N7 C37 C36 121.97(18)
N7 C37 C38 114.62(17)
C36 C37 C38 123.41(18)
N8 C38 C39 121.54(17)
N8 C38 C37 114.95(16)
C39 C38 C37 123.49(18)
C38 C39 C40 119.57(18)
C38 C39 H39 120.2
C40 C39 H39 120.2
C39 C40 C41 117.74(17)
C39 C40 C48 121.00(18)
C41 C40 C48 121.25(17)
C42 C41 C40 119.52(18)
C42 C41 H41 120.2
C40 C41 H41 120.2
N8 C42 C41 121.36(18)
N8 C42 C43 114.99(16)
C41 C42 C43 123.65(17)
N9 C43 C44 121.79(18)
N9 C43 C42 114.86(17)
C44 C43 C42 123.35(17)
C45 C44 C43 118.79(19)
C45 C44 H44 120.6
C43 C44 H44 120.6
C44 C45 C46 119.6(2)
C44 C45 H45 120.2
C46 C45 H45 120.2
C45 C46 C47 118.1(2)
C45 C46 H46 120.9
C47 C46 H46 120.9
N9 C47 C46 123.00(19)
N9 C47 H47 118.5
C46 C47 H47 118.5
C53 C48 C49 117.83(18)
C53 C48 C40 120.41(18)
C49 C48 C40 121.75(18)
C50 C49 C48 120.5(2)
C50 C49 H49 119.7
C48 C49 H49 119.7
C51 C50 C49 121.3(2)
C51 C50 H50 119.3
C49 C50 H50 119.3
C50 C51 C52 118.32(19)
C50 C51 C54 119.5(2)
C52 C51 C54 122.1(2)
C51 C52 C53 120.8(2)
C51 C52 H52 119.6
C53 C52 H52 119.6
C52 C53 C48 121.1(2)
C52 C53 H53 119.4
C48 C53 H53 119.4
N10 C54 C51 115.36(19)
N10 C54 H54A 108.4
C51 C54 H54A 108.4
N10 C54 H54B 108.4
C51 C54 H54B 108.4
H54A C54 H54B 107.5
N11 C55 C56 122.7(2)
N11 C55 N10 117.7(2)
C56 C55 N10 119.6(2)
C55 C56 C57 118.7(3)
C55 C56 H56 120.6
C57 C56 H56 120.6
C58 C57 C56 120.5(3)
C58 C57 H57 119.8
C56 C57 H57 119.8
C57 C58 C59 118.6(3)
C57 C58 H58 120.7
C59 C58 H58 120.7
N11 C59 C58 122.8(3)
N11 C59 H59 118.6
C58 C59 H59 118.6
N12 C60 C61 123.2(3)
N12 C60 N10 114.7(2)
C61 C60 N10 121.9(2)
C62 C61 C60 118.6(3)
C62 C61 H61 120.7
C60 C61 H61 120.7
C63 C62 C61 118.8(3)
C63 C62 H62 120.6
C61 C62 H62 120.6
C64 C63 C62 118.9(3)
C64 C63 H63 120.5
C62 C63 H63 120.5
C63 C64 N12 124.7(3)
C63 C64 H64 117.7
N12 C64 H64 117.7
O2 C65 O1 124.9(2)
O2 C65 C66 120.1(2)
O1 C65 C66 115.0(2)
C65 C66 H66A 109.5
C65 C66 H66B 109.5
H66A C66 H66B 109.5
C65 C66 H66C 109.5
H66A C66 H66C 109.5
H66B C66 H66C 109.5
O4 C67 O3 122.5(2)
O4 C67 C68 120.4(2)
O3 C67 C68 117.1(2)
C67 C68 H68A 109.5
C67 C68 H68B 109.5
H68A C68 H68B 109.5
C67 C68 H68C 109.5
H68A C68 H68C 109.5
H68B C68 H68C 109.5
O6 C69 O5 124.96(19)
O6 C69 C70 119.95(19)
O5 C69 C70 115.09(18)
C69 C70 H70A 109.5
C69 C70 H70B 109.5
H70A C70 H70B 109.5
C69 C70 H70C 109.5
H70A C70 H70C 109.5
H70B C70 H70C 109.5
O8 C71 O7 124.30(19)
O8 C71 C72 119.33(19)
O7 C71 C72 116.37(18)
C71 C72 H72A 109.5
C71 C72 H72B 109.5
H72A C72 H72B 109.5
C71 C72 H72C 109.5
H72A C72 H72C 109.5
H72B C72 H72C 109.5

loop_
_geom_bond_atom_site_label_1
_geom_bond_atom_site_label_2
_geom_bond_distance
Zn1 O1 1.9680(16)
Zn1 O3 1.9747(16)
Zn1 N2 2.0785(15)
Zn1 N1 2.1665(18)
Zn1 N3 2.2262(18)
Zn2 O5 1.9712(14)
Zn2 O7 1.9791(14)
Zn2 N8 2.0627(16)
Zn2 N9 2.1731(17)
Zn2 N7 2.2353(18)
O1 C65 1.268(3)
O2 C65 1.220(3)
O3 C67 1.261(3)
O4 C67 1.225(3)
O5 C69 1.284(2)
O6 C69 1.232(2)
O7 C71 1.280(2)
O8 C71 1.232(2)
N1 C1 1.342(3)
N1 C5 1.346(3)
N2 C6 1.340(2)
N2 C10 1.344(2)
N3 C15 1.341(3)
N3 C11 1.347(2)
N4 C28 1.406(2)
N4 C23 1.411(3)
N4 C22 1.466(3)
N5 C23 1.332(3)
N5 C27 1.342(3)
N6 C28 1.336(3)
N6 C32 1.345(3)
N7 C33 1.342(3)
N7 C37 1.347(3)
N8 C38 1.339(2)
N8 C42 1.340(2)
N9 C47 1.336(3)
N9 C43 1.350(2)
N10 C55 1.406(3)
N10 C54 1.437(3)
N10 C60 1.445(3)
N11 C55 1.359(3)
N11 C59 1.366(4)
N12 C60 1.320(3)
N12 C64 1.378(4)
C1 C2 1.383(3)
C1 H1 0.9500
C2 C3 1.368(3)
C2 H2 0.9500
C3 C4 1.392(3)
C3 H3 0.9500
C4 C5 1.386(3)
C4 H4 0.9500
C5 C6 1.497(3)
C6 C7 1.388(3)
C7 C8 1.399(3)
C7 H7 0.9500
C8 C9 1.402(3)
C8 C16 1.483(3)
C9 C10 1.387(3)
C9 H9 0.9500
C10 C11 1.487(3)
C11 C12 1.388(3)
C12 C13 1.385(3)
C12 H12 0.9500
C13 C14 1.387(3)
C13 H13 0.9500
C14 C15 1.379(3)
C14 H14 0.9500
C15 H15 0.9500
C16 C21 1.378(3)
C16 C17 1.388(3)
C17 C18 1.387(3)
C17 H17 0.9500
C18 C19 1.378(3)
C18 H18 0.9500
C19 C20 1.374(3)
C19 C22 1.515(3)
C20 C21 1.384(3)
C20 H20 0.9500
C21 H21 0.9500
C22 H22A 0.9900
C22 H22B 0.9900
C23 C24 1.398(3)
C24 C25 1.380(4)
C24 H24 0.9500
C25 C26 1.377(4)
C25 H25 0.9500
C26 C27 1.371(4)
C26 H26 0.9500
C27 H27 0.9500
C28 C29 1.404(3)
C29 C30 1.372(3)
C29 H29 0.9500
C30 C31 1.392(3)
C30 H30 0.9500
C31 C32 1.371(3)
C31 H31 0.9500
C32 H32 0.9500
C33 C34 1.383(3)
C33 H33 0.9500
C34 C35 1.381(3)
C34 H34 0.9500
C35 C36 1.392(3)
C35 H35 0.9500
C36 C37 1.390(3)
C36 H36 0.9500
C37 C38 1.488(3)
C38 C39 1.384(3)
C39 C40 1.399(3)
C39 H39 0.9500
C40 C41 1.404(3)
C40 C48 1.479(3)
C41 C42 1.386(3)
C41 H41 0.9500
C42 C43 1.488(3)
C43 C44 1.391(3)
C44 C45 1.385(3)
C44 H44 0.9500
C45 C46 1.385(3)
C45 H45 0.9500
C46 C47 1.387(3)
C46 H46 0.9500
C47 H47 0.9500
C48 C53 1.388(3)
C48 C49 1.392(3)
C49 C50 1.387(3)
C49 H49 0.9500
C50 C51 1.378(3)
C50 H50 0.9500
C51 C52 1.382(3)
C51 C54 1.519(3)
C52 C53 1.387(3)
C52 H52 0.9500
C53 H53 0.9500
C54 H54A 0.9900
C54 H54B 0.9900
C55 C56 1.365(3)
C56 C57 1.374(4)
C56 H56 0.9500
C57 C58 1.360(5)
C57 H57 0.9500
C58 C59 1.370(5)
C58 H58 0.9500
C59 H59 0.9500
C60 C61 1.388(4)
C61 C62 1.387(4)
C61 H61 0.9500
C62 C63 1.368(5)
C62 H62 0.9500
C63 C64 1.331(5)
C63 H63 0.9500
C64 H64 0.9500
C65 C66 1.520(3)
C66 H66A 0.9800
C66 H66B 0.9800
C66 H66C 0.9800
C67 C68 1.498(3)
C68 H68A 0.9800
C68 H68B 0.9800
C68 H68C 0.9800
C69 C70 1.514(3)
C70 H70A 0.9800
C70 H70B 0.9800
C70 H70C 0.9800
C71 C72 1.518(3)
C72 H72A 0.9800
C72 H72B 0.9800
C72 H72C 0.9800

loop_
_geom_torsion_atom_site_label_1
_geom_torsion_atom_site_label_2
_geom_torsion_atom_site_label_3
_geom_torsion_atom_site_label_4
_geom_torsion
O3 Zn1 O1 C65 176.38(18)
N2 Zn1 O1 C65 -10.1(2)
N1 Zn1 O1 C65 69.25(19)
N3 Zn1 O1 C65 -88.30(19)
O1 Zn1 O3 C67 -171.31(16)
N2 Zn1 O3 C67 16.7(2)
N1 Zn1 O3 C67 -69.46(17)
N3 Zn1 O3 C67 88.16(16)
O7 Zn2 O5 C69 -164.13(14)
N8 Zn2 O5 C69 25.16(17)
N9 Zn2 O5 C69 -56.20(15)
N7 Zn2 O5 C69 100.07(15)
O5 Zn2 O7 C71 -176.05(13)
N8 Zn2 O7 C71 -7.07(17)
N9 Zn2 O7 C71 77.06(14)
N7 Zn2 O7 C71 -80.39(14)
O1 Zn1 N1 C1 54.48(18)
O3 Zn1 N1 C1 -44.50(18)
N2 Zn1 N1 C1 178.53(18)
N3 Zn1 N1 C1 -174.68(15)
O1 Zn1 N1 C5 -120.64(14)
O3 Zn1 N1 C5 140.38(14)
N2 Zn1 N1 C5 3.41(13)
N3 Zn1 N1 C5 10.2(2)
O1 Zn1 N2 C6 90.13(15)
O3 Zn1 N2 C6 -99.66(16)
N1 Zn1 N2 C6 -1.83(13)
N3 Zn1 N2 C6 -178.34(15)
O1 Zn1 N2 C10 -89.37(16)
O3 Zn1 N2 C10 80.84(17)
N1 Zn1 N2 C10 178.67(15)
N3 Zn1 N2 C10 2.16(13)
O1 Zn1 N3 C15 -57.71(19)
O3 Zn1 N3 C15 39.01(19)
N2 Zn1 N3 C15 178.34(19)
N1 Zn1 N3 C15 171.51(16)
O1 Zn1 N3 C11 121.73(14)
O3 Zn1 N3 C11 -141.55(14)
N2 Zn1 N3 C11 -2.22(13)
N1 Zn1 N3 C11 -9.0(2)
O5 Zn2 N7 C33 59.07(17)
O7 Zn2 N7 C33 -46.20(17)
N8 Zn2 N7 C33 179.87(18)
N9 Zn2 N7 C33 -175.60(15)
O5 Zn2 N7 C37 -120.33(14)
O7 Zn2 N7 C37 134.40(14)
N8 Zn2 N7 C37 0.47(13)
N9 Zn2 N7 C37 5.0(2)
O5 Zn2 N8 C38 83.28(15)
O7 Zn2 N8 C38 -84.31(16)
N9 Zn2 N8 C38 179.60(15)
N7 Zn2 N8 C38 -2.64(14)
O5 Zn2 N8 C42 -91.45(15)
O7 Zn2 N8 C42 100.97(15)
N9 Zn2 N8 C42 4.88(14)
N7 Zn2 N8 C42 -177.36(15)
O5 Zn2 N9 C47 -60.13(18)
O7 Zn2 N9 C47 48.69(18)
N8 Zn2 N9 C47 -179.28(18)
N7 Zn2 N9 C47 176.23(15)
O5 Zn2 N9 C43 115.07(14)
O7 Zn2 N9 C43 -136.12(13)
N8 Zn2 N9 C43 -4.08(13)
N7 Zn2 N9 C43 -8.6(2)
C5 N1 C1 C2 1.5(3)
Zn1 N1 C1 C2 -173.54(16)
N1 C1 C2 C3 -1.3(3)
C1 C2 C3 C4 0.1(3)
C2 C3 C4 C5 1.0(3)
C1 N1 C5 C4 -0.3(3)
Zn1 N1 C5 C4 175.16(15)
C1 N1 C5 C6 -179.87(17)
Zn1 N1 C5 C6 -4.4(2)
C3 C4 C5 N1 -0.8(3)
C3 C4 C5 C6 178.65(19)
C10 N2 C6 C7 -0.4(3)
Zn1 N2 C6 C7 -179.86(14)
C10 N2 C6 C5 179.66(16)
Zn1 N2 C6 C5 0.2(2)
N1 C5 C6 N2 2.9(2)
C4 C5 C6 N2 -176.68(18)
N1 C5 C6 C7 -177.13(17)
C4 C5 C6 C7 3.3(3)
N2 C6 C7 C8 1.3(3)
C5 C6 C7 C8 -178.75(17)
C6 C7 C8 C9 -0.6(3)
C6 C7 C8 C16 179.89(17)
C7 C8 C9 C10 -0.9(3)
C16 C8 C9 C10 178.64(17)
C6 N2 C10 C9 -1.2(3)
Zn1 N2 C10 C9 178.30(13)
C6 N2 C10 C11 178.70(16)
Zn1 N2 C10 C11 -1.8(2)
C8 C9 C10 N2 1.8(3)
C8 C9 C10 C11 -178.08(17)
C15 N3 C11 C12 1.4(3)
Zn1 N3 C11 C12 -178.11(15)
C15 N3 C11 C10 -178.48(18)
Zn1 N3 C11 C10 2.0(2)
N2 C10 C11 N3 -0.3(2)
C9 C10 C11 N3 179.60(18)
N2 C10 C11 C12 179.84(18)
C9 C10 C11 C12 -0.3(3)
N3 C11 C12 C13 -1.2(3)
C10 C11 C12 C13 178.70(19)
C11 C12 C13 C14 0.5(3)
C12 C13 C14 C15 0.0(4)
C11 N3 C15 C14 -1.0(3)
Zn1 N3 C15 C14 178.48(17)
C13 C14 C15 N3 0.3(4)
C7 C8 C16 C21 163.4(2)
C9 C8 C16 C21 -16.1(3)
C7 C8 C16 C17 -17.3(3)
C9 C8 C16 C17 163.2(2)
C21 C16 C17 C18 -0.9(4)
C8 C16 C17 C18 179.8(2)
C16 C17 C18 C19 -0.3(4)
C17 C18 C19 C20 1.1(4)
C17 C18 C19 C22 177.9(2)
C18 C19 C20 C21 -0.6(4)
C22 C19 C20 C21 -177.6(3)
C17 C16 C21 C20 1.4(4)
C8 C16 C21 C20 -179.3(2)
C19 C20 C21 C16 -0.6(5)
C28 N4 C22 C19 -101.5(2)
C23 N4 C22 C19 69.7(2)
C20 C19 C22 N4 -170.0(2)
C18 C19 C22 N4 13.2(3)
C27 N5 C23 C24 1.3(3)
C27 N5 C23 N4 -179.7(2)
C28 N4 C23 N5 20.0(3)
C22 N4 C23 N5 -150.80(19)
C28 N4 C23 C24 -160.97(19)
C22 N4 C23 C24 28.2(3)
N5 C23 C24 C25 -0.6(4)
N4 C23 C24 C25 -179.6(2)
C23 C24 C25 C26 -0.7(4)
C24 C25 C26 C27 1.2(4)
C23 N5 C27 C26 -0.8(4)
C25 C26 C27 N5 -0.4(5)
C32 N6 C28 C29 -0.7(3)
C32 N6 C28 N4 -175.88(17)
C23 N4 C28 N6 -151.46(18)
C22 N4 C28 N6 19.4(2)
C23 N4 C28 C29 33.3(3)
C22 N4 C28 C29 -155.80(18)
N6 C28 C29 C30 0.3(3)
N4 C28 C29 C30 175.27(18)
C28 C29 C30 C31 0.4(3)
C29 C30 C31 C32 -0.9(3)
C28 N6 C32 C31 0.2(3)
C30 C31 C32 N6 0.6(4)
C37 N7 C33 C34 0.5(3)
Zn2 N7 C33 C34 -178.85(16)
N7 C33 C34 C35 -2.5(3)
C33 C34 C35 C36 2.4(3)
C34 C35 C36 C37 -0.6(3)
C33 N7 C37 C36 1.5(3)
Zn2 N7 C37 C36 -179.09(15)
C33 N7 C37 C38 -178.03(17)
Zn2 N7 C37 C38 1.4(2)
C35 C36 C37 N7 -1.4(3)
C35 C36 C37 C38 178.03(19)
C42 N8 C38 C39 0.2(3)
Zn2 N8 C38 C39 -174.41(14)
C42 N8 C38 C37 178.88(16)
Zn2 N8 C38 C37 4.2(2)
N7 C37 C38 N8 -3.6(2)
C36 C37 C38 N8 176.96(18)
N7 C37 C38 C39 175.06(18)
C36 C37 C38 C39 -4.4(3)
N8 C38 C39 C40 -0.5(3)
C37 C38 C39 C40 -178.99(17)
C38 C39 C40 C41 0.6(3)
C38 C39 C40 C48 179.62(17)
C39 C40 C41 C42 -0.5(3)
C48 C40 C41 C42 -179.52(17)
C38 N8 C42 C41 -0.1(3)
Zn2 N8 C42 C41 174.62(14)
C38 N8 C42 C43 -179.63(16)
Zn2 N8 C42 C43 -4.9(2)
C40 C41 C42 N8 0.3(3)
C40 C41 C42 C43 179.72(18)
C47 N9 C43 C44 -1.4(3)
Zn2 N9 C43 C44 -176.99(16)
C47 N9 C43 C42 178.49(18)
Zn2 N9 C43 C42 2.9(2)
N8 C42 C43 N9 1.1(3)
C41 C42 C43 N9 -178.41(18)
N8 C42 C43 C44 -179.04(19)
C41 C42 C43 C44 1.5(3)
N9 C43 C44 C45 0.5(3)
C42 C43 C44 C45 -179.4(2)
C43 C44 C45 C46 0.7(4)
C44 C45 C46 C47 -0.9(4)
C43 N9 C47 C46 1.2(3)
Zn2 N9 C47 C46 176.24(17)
C45 C46 C47 N9 -0.1(4)
C39 C40 C48 C53 -164.6(2)
C41 C40 C48 C53 14.4(3)
C39 C40 C48 C49 14.2(3)
C41 C40 C48 C49 -166.80(19)
C53 C48 C49 C50 2.1(3)
C40 C48 C49 C50 -176.75(19)
C48 C49 C50 C51 0.0(3)
C49 C50 C51 C52 -2.5(4)
C49 C50 C51 C54 175.4(2)
C50 C51 C52 C53 2.9(4)
C54 C51 C52 C53 -174.9(3)
C51 C52 C53 C48 -0.9(4)
C49 C48 C53 C52 -1.6(4)
C40 C48 C53 C52 177.2(2)
C55 N10 C54 C51 -90.8(3)
C60 N10 C54 C51 77.1(3)
C50 C51 C54 N10 167.6(2)
C52 C51 C54 N10 -14.6(4)
C59 N11 C55 C56 0.3(4)
C59 N11 C55 N10 177.8(2)
C54 N10 C55 N11 -160.1(2)
C60 N10 C55 N11 32.4(3)
C54 N10 C55 C56 17.4(3)
C60 N10 C55 C56 -150.1(2)
N11 C55 C56 C57 0.9(4)
N10 C55 C56 C57 -176.5(2)
C55 C56 C57 C58 -2.0(4)
C56 C57 C58 C59 1.9(4)
C55 N11 C59 C58 -0.5(4)
C57 C58 C59 N11 -0.6(4)
C64 N12 C60 C61 -0.1(4)
C64 N12 C60 N10 -174.1(2)
C55 N10 C60 N12 -157.8(2)
C54 N10 C60 N12 34.6(3)
C55 N10 C60 C61 28.0(3)
C54 N10 C60 C61 -139.5(2)
N12 C60 C61 C62 -1.6(4)
N10 C60 C61 C62 172.1(2)
C60 C61 C62 C63 1.9(5)
C61 C62 C63 C64 -0.6(5)
C62 C63 C64 N12 -1.2(5)
C60 N12 C64 C63 1.5(4)
Zn1 O1 C65 O2 1.4(3)
Zn1 O1 C65 C66 -179.1(2)
Zn1 O3 C67 O4 4.2(3)
Zn1 O3 C67 C68 -176.87(16)
Zn2 O5 C69 O6 2.8(3)
Zn2 O5 C69 C70 -177.30(15)
Zn2 O7 C71 O8 -2.9(3)
Zn2 O7 C71 C72 176.80(14)
